data_2104572
loop_
_publ_author_name
'Marsh, Richard E.'

_publ_section_title
;
 Space groups <i>P</i>1 and <i>Cc</i>: how are they doing?
;
_journal_coeditor_code BK5088
_journal_issue 6
_journal_name_full 'Acta Crystallographica Section B'
_journal_page_first 782
_journal_page_last 783
_journal_paper_doi 10.1107/S0108768109046448
_journal_volume 65
_journal_year 2009
_chemical_formula_moiety '2(C3 H10 N), C12 H8 O6 S2, C4 H8 O2'
_chemical_formula_sum 'C22 H36 N2 O8 S2'
_chemical_formula_weight 520.66
_chemical_name_systematic
;
bis(n-Propylammonium) biphenyl-4,4'-disulfonate 1,4-dioxane clathrate 
;
_space_group_IT_number 2
_symmetry_cell_setting triclinic
_symmetry_Int_Tables_number 2
_symmetry_space_group_name_Hall '-P 1'
_symmetry_space_group_name_H-M 'P -1'
_cell_angle_alpha 82.5(6)
_cell_angle_beta 89.7(7)
_cell_angle_gamma 89.4(4)
_cell_formula_units_Z 1
_cell_length_a 6.27(5)
_cell_length_b 7.99(3)
_cell_length_c 14.5(2)
_cell_measurement_reflns_used 4070
_cell_measurement_temperature 296.2
_cell_measurement_theta_max 66.9
_cell_measurement_theta_min 3.1
_cell_volume 720(12)
_diffrn_radiation_type 'Cu K\a'
_diffrn_radiation_wavelength 1.5419
_exptl_crystal_colour colorless
_exptl_crystal_density_diffrn 1.196
_exptl_crystal_density_method 'not measured'
_exptl_crystal_description block
_exptl_crystal_F_000 278
_cod_data_source_file bk5088.cif
_cod_data_source_block KEYSIR
_cod_original_cell_volume 722(9)
_cod_original_sg_symbol_H-M 'P-1 '
_cod_original_formula_sum 'C22 H36 N2 O8 S2 '
_cod_database_code 2104572

loop_
_symmetry_equiv_pos_as_xyz
x,y,z
-x,-y,-z

loop_
_atom_site_label
_atom_site_type_symbol
_atom_site_fract_x
_atom_site_fract_y
_atom_site_fract_z
_atom_site_occupancy
S1 S 0.3008 0.2406 0.1330 1
O1 O 0.055 0.2482 0.1310 1
O2 O 0.408 0.4064 0.1114 1
O3 O 0.3930 0.1155 0.0718 1
C1 C 0.366 0.166 0.2564 1
C2 C 0.212 0.063 0.3150 1
H1 H 0.077 0.039 0.2912 1
C3 C 0.269 -0.002 0.4084 1
H2 H 0.170 -0.070 0.4455 1
C4 C 0.470 0.033 0.4482 1
C5 C 0.620 0.134 0.3880 1
H3 H 0.755 0.158 0.4129 1
C6 C 0.574 0.200 0.2918 1
H4 H 0.677 0.263 0.2537 1
N1 N 1.216 0.728 0.0349 1
H5 H 1.314 0.801 0.0221 1
H6 H 1.273 0.634 0.0557 1
H7 H 1.146 0.719 -0.0140 1
C7 C 1.059 0.789 0.1123 1
H8 H 0.998 0.899 0.0873 1
H9 H 1.143 0.801 0.1677 1
C8 C 0.874 0.668 0.1417 1
H10 H 0.934 0.562 0.1739 1
H11 H 0.799 0.644 0.0856 1
C9 C 0.698 0.744 0.2124 1
H12 H 0.584 0.662 0.2285 1
H13 H 0.769 0.767 0.2692 1
H14 H 0.635 0.849 0.1809 1
O4 O 0.981 0.656 0.4462 1
C10 C 0.796 0.564 0.4830 1
H15 H 0.678 0.642 0.4900 1
H16 H 0.754 0.484 0.4403 1
C11 C 0.852 0.465 0.5786 1
H17 H 0.727 0.406 0.6072 1
H18 H 0.908 0.540 0.6209 1

loop_
_geom_angle_atom_site_label_1
_geom_angle_atom_site_label_2
_geom_angle_atom_site_label_3
_geom_angle
_geom_angle_site_symmetry_1
_geom_angle_site_symmetry_2
_geom_angle_site_symmetry_3
_geom_angle_publ_flag
O1 S1 O2 115.08 . . . yes
O1 S1 O3 112.60 . . . yes
O1 S1 C1 104.28 . . . yes
O2 S1 O3 109.89 . . . yes
O2 S1 C1 105.42 . . . yes
O3 S1 C1 109.02 . . . yes
C10 O4 C11 109.55 . . 2_766 yes
S1 C1 C6 119.45 . . . yes
S1 C1 C2 119.75 . . . yes
C2 C1 C6 120.66 . . . no
C1 C2 C3 119.24 . . . no
C2 C3 C4 122.44 . . . no
C4 C4 C5 120.47 2_656 . . no
C3 C4 C4 122.58 . . 2_656 no
C3 C4 C5 116.95 . . . no
C4 C5 C6 123.27 . . . no
C1 C6 C5 117.38 . . . no
O4 C10 C11 109.01 . . . yes
O4 C11 C10 102.30 2_766 . . yes
N1 C7 C8 114.55 . . . yes
C7 C8 C9 113.66 . . . no

loop_
_geom_bond_atom_site_label_1
_geom_bond_atom_site_label_2
_geom_bond_distance
_geom_bond_site_symmetry_1
_geom_bond_site_symmetry_2
_geom_bond_publ_flag
S1 O1 1.5420 . . yes
S1 O2 1.4876 . . yes
S1 O3 1.5280 . . yes
S1 C1 1.8569 . . yes
O4 C10 1.4421 . . yes
O4 C11 1.4920 . 2_766 yes
N1 C7 1.6085 . . yes
N1 H6 0.8500 . . no
N1 H7 0.8500 . . no
N1 H5 0.8500 . . no
C1 C6 1.4453 . . no
C1 C2 1.4687 . . no
C2 C3 1.4315 . . no
C3 C4 1.4341 . . no
C4 C4 1.5720 . 2_656 no
C4 C5 1.4564 . . no
C5 C6 1.4547 . . no
C2 H1 0.9500 . . no
C3 H2 0.9500 . . no
C5 H3 0.9500 . . no
C6 H4 0.9500 . . no
C10 C11 1.5439 . . no
C10 H16 0.9800 . . no
C10 H15 0.9800 . . no
C11 H18 0.9800 . . no
C11 H17 0.9800 . . no
C7 C8 1.5403 . . no
C8 C9 1.6655 . . no
C7 H8 0.9800 . . no
C7 H9 0.9800 . . no
C8 H10 0.9800 . . no
C8 H11 0.9800 . . no
C9 H12 0.9800 . . no
C9 H13 0.9800 . . no
C9 H14 0.9800 . . no
